data_7233796
loop_
_publ_author_name
'Weizhao Cai'
'Jiangang He'
'Wei Li'
'Andrzej Katrusiak'

_publ_section_title
;
 Anomalous compression of a weakly CH...O bonded nonlinear optical
 molecular crystal
;
_journal_name_full 'Journal of Materials Chemistry C'
_journal_page_first 6471
_journal_page_last 6476
_journal_paper_doi 10.1039/C4TC00654B
_journal_volume 2
_journal_year 2014
_chemical_formula_moiety 'C6 H6 N2 O3'
_chemical_formula_sum 'C6 H6 N2 O3'
_chemical_formula_weight 154.13
_chemical_name_common 3-methyl-4-nitropyridine_N-oxide
_space_group_IT_number 19
_space_group_name_Hall 'P 2ac 2ab'
_space_group_name_H-M_alt 'P 21 21 21'
_symmetry_cell_setting orthorhombic
_symmetry_space_group_name_Hall 'P 2ac 2ab'
_symmetry_space_group_name_H-M 'P 21 21 21'
_atom_sites_solution_hydrogens geom
_atom_sites_solution_primary direct
_atom_sites_solution_secondary difmap
_cell_angle_alpha 90.00
_cell_angle_beta 90.00
_cell_angle_gamma 90.00
_cell_formula_units_Z 4
_cell_length_a 21.101(4)
_cell_length_b 6.112(5)
_cell_length_c 5.0990(9)
_cell_measurement_pressure 400000
_cell_measurement_temperature 296(2)
_cell_volume 657.6(6)
_computing_structure_refinement 'SHELXL-97 (Sheldrick, 1997)'
_computing_structure_solution 'SHELXS-97 (Sheldrick, 1990)'
_diffrn_ambient_temperature 296(2)
_diffrn_measured_fraction_theta_full 0.249
_diffrn_measured_fraction_theta_max 0.249
_diffrn_measurement_device_type 'Oxford Diffraction Xcalibur Eos'
_diffrn_measurement_method
;HP omega scans - for more details see:
A. Budzianowski, A. Katrusiak in High-Pressure Crystallography
(Eds.: A. Katrusiak, P. F. McMillan),
Dordrecht: Kluwer Acad. Publ., 2004 pp.157-168
;
_diffrn_radiation_monochromator graphite
_diffrn_radiation_source 'fine-focus sealed tube'
_diffrn_radiation_type MoK\a
_diffrn_radiation_wavelength 0.71073
_diffrn_reflns_av_R_equivalents 0.0734
_diffrn_reflns_av_sigmaI/netI 0.0359
_diffrn_reflns_limit_h_max 25
_diffrn_reflns_limit_h_min -25
_diffrn_reflns_limit_k_max 1
_diffrn_reflns_limit_k_min -1
_diffrn_reflns_limit_l_max 6
_diffrn_reflns_limit_l_min -6
_diffrn_reflns_number 2339
_diffrn_reflns_theta_full 27.22
_diffrn_reflns_theta_max 27.22
_diffrn_reflns_theta_min 3.86
_exptl_absorpt_coefficient_mu 0.127
_exptl_absorpt_correction_T_max 0.9241
_exptl_absorpt_correction_T_min 0.5537
_exptl_absorpt_correction_type analytical
_exptl_absorpt_process_details
;
Katrusiak, A. (2003). REDSHABS - Program for correcting
reflections intensities for DAC absorption, gasket shadowing
and sample crystal absorption. Adam Mickiewicz University, Pozna\'n.
Katrusiak, A. (2004). Z. Kristallogr. 219, 461-467
;
_exptl_crystal_colour 'light yellow'
_exptl_crystal_density_diffrn 1.557
_exptl_crystal_density_method 'not measured'
_exptl_crystal_description block
_exptl_crystal_F_000 320
_exptl_crystal_size_max 0.46
_exptl_crystal_size_mid 0.34
_exptl_crystal_size_min 0.24
_refine_diff_density_max 0.081
_refine_diff_density_min -0.067
_refine_diff_density_rms 0.020
_refine_ls_abs_structure_details 'Flack H D (1983), Acta Cryst. A39, 876-881'
_refine_ls_abs_structure_Flack 3(9)
_refine_ls_extinction_coef 0.094(12)
_refine_ls_extinction_expression Fc^*^=kFc[1+0.001xFc^2^\l^3^/sin(2\q)]^-1/4^
_refine_ls_extinction_method SHELXL
_refine_ls_goodness_of_fit_ref 1.071
_refine_ls_hydrogen_treatment constr
_refine_ls_matrix_type full
_refine_ls_number_parameters 101
_refine_ls_number_reflns 305
_refine_ls_number_restraints 81
_refine_ls_restrained_S_all 1.036
_refine_ls_R_factor_all 0.0674
_refine_ls_R_factor_gt 0.0554
_refine_ls_shift/su_max 0.000
_refine_ls_shift/su_mean 0.000
_refine_ls_structure_factor_coef Fsqd
_refine_ls_weighting_details 'calc w=1/[\s^2^(Fo^2^)+(0.0133P)^2^+0.8177P] where P=(Fo^2^+2Fc^2^)/3'
_refine_ls_weighting_scheme calc
_refine_ls_wR_factor_gt 0.0943
_refine_ls_wR_factor_ref 0.0994
_reflns_number_gt 268
_reflns_number_total 305
_reflns_threshold_expression >2sigma(I)
_cod_data_source_file 1000009.cif
_cod_data_source_block PCOD1000009
_cod_depositor_comments
;
The following automatic conversions were performed:

data item '_symmetry_cell_setting' value 'Orthorhombic' was changed
to 'orthorhombic' in accordance with the built-in table derived from
the CIF Core dictionary named 'cif_core.dic' version 2.4.5 last
updated on 2014-11-21.

Automatic conversion script
Id: cif_fix_values 6909 2019-04-08 15:41:33Z antanas 
;
_cod_original_cell_volume 657.7(6)
_cod_original_sg_symbol_Hall 'P 2ac 2ab '
_cod_original_sg_symbol_H-M ' P 21 21 21'
_cod_database_code 7233796

loop_
_symmetry_equiv_pos_as_xyz
'x, y, z'
'-x+1/2, -y, z+1/2'
'-x, y+1/2, -z+1/2'
'x+1/2, -y+1/2, -z'

loop_
_atom_site_label
_atom_site_type_symbol
_atom_site_fract_x
_atom_site_fract_y
_atom_site_fract_z
_atom_site_U_iso_or_equiv
_atom_site_adp_type
_atom_site_occupancy
_atom_site_symmetry_multiplicity
_atom_site_calc_flag
_atom_site_refinement_flags
_atom_site_disorder_assembly
_atom_site_disorder_group
N1 N 0.1531(2) 0.046(2) 0.5019(12) 0.052(5) Uani 1 1 d DU . .
C1 C 0.1776(3) 0.176(2) 0.3113(13) 0.042(5) Uani 1 1 d DU . .
H1 H 0.2140 0.1282 0.2258 0.050 Uiso 1 1 calc R . .
C2 C 0.1519(3) 0.374(3) 0.2363(11) 0.040(5) Uani 1 1 d DU . .
C3 C 0.0968(3) 0.430(3) 0.3635(11) 0.038(5) Uani 1 1 d DU . .
C4 C 0.0700(3) 0.302(2) 0.5557(11) 0.048(5) Uani 1 1 d DU . .
H2 H 0.0323 0.3440 0.6354 0.057 Uiso 1 1 calc R . .
C5 C 0.0990(3) 0.113(2) 0.6275(11) 0.040(5) Uani 1 1 d DU . .
H3 H 0.0822 0.0293 0.7626 0.048 Uiso 1 1 calc RD . .
O1 O 0.1804(2) -0.137(2) 0.5632(11) 0.073(5) Uani 1 1 d DU . .
C6 C 0.1863(3) 0.507(3) 0.0348(11) 0.054(5) Uani 1 1 d DU . .
H4 H 0.2230 0.4287 -0.0238 0.081 Uiso 1 1 calc R . .
H5 H 0.1991 0.6441 0.1106 0.081 Uiso 1 1 calc R . .
H6 H 0.1587 0.5342 -0.1115 0.081 Uiso 1 1 calc RD . .
N2 N 0.0626(3) 0.631(3) 0.3030(12) 0.052(5) Uani 1 1 d DU . .
O2 O 0.0748(2) 0.732(3) 0.1006(11) 0.078(5) Uani 1 1 d U . .
O3 O 0.0210(2) 0.701(3) 0.4480(9) 0.068(5) Uani 1 1 d U . .

loop_
_atom_site_aniso_label
_atom_site_aniso_U_11
_atom_site_aniso_U_22
_atom_site_aniso_U_33
_atom_site_aniso_U_23
_atom_site_aniso_U_13
_atom_site_aniso_U_12
N1 0.039(3) 0.051(14) 0.065(4) 0.003(7) -0.019(3) 0.003(6)
C1 0.043(3) 0.038(14) 0.045(4) 0.001(8) -0.001(3) -0.015(7)
C2 0.044(3) 0.038(14) 0.040(3) 0.005(7) -0.006(3) 0.005(7)
C3 0.032(2) 0.036(14) 0.047(4) 0.005(7) -0.001(2) 0.011(7)
C4 0.038(3) 0.044(14) 0.061(4) 0.009(8) 0.000(3) 0.017(7)
C5 0.042(3) 0.036(14) 0.043(3) 0.001(7) 0.004(2) -0.022(7)
O1 0.056(3) 0.073(14) 0.091(4) 0.006(8) -0.013(3) -0.007(6)
C6 0.053(3) 0.056(14) 0.053(4) -0.001(8) 0.006(3) -0.019(7)
N2 0.045(3) 0.052(14) 0.058(3) 0.003(7) 0.004(3) 0.001(7)
O2 0.077(3) 0.076(14) 0.081(3) 0.014(8) 0.007(3) 0.014(6)
O3 0.061(3) 0.065(14) 0.078(3) 0.010(7) 0.011(2) 0.019(6)

loop_
_atom_type_symbol
_atom_type_description
_atom_type_scat_dispersion_real
_atom_type_scat_dispersion_imag
_atom_type_scat_source
C C 0.0033 0.0016 'International Tables Vol C Tables 4.2.6.8 and 6.1.1.4'
H H 0.0000 0.0000 'International Tables Vol C Tables 4.2.6.8 and 6.1.1.4'
N N 0.0061 0.0033 'International Tables Vol C Tables 4.2.6.8 and 6.1.1.4'
O O 0.0106 0.0060 'International Tables Vol C Tables 4.2.6.8 and 6.1.1.4'

loop_
_geom_angle_atom_site_label_1
_geom_angle_atom_site_label_2
_geom_angle_atom_site_label_3
_geom_angle
_geom_angle_site_symmetry_1
_geom_angle_site_symmetry_3
O1 N1 C1 120.5(7) . .
O1 N1 C5 121.0(8) . .
C1 N1 C5 118.5(9) . .
N1 C1 C2 124.1(7) . .
C3 C2 C1 114.7(8) . .
C3 C2 C6 126.8(9) . .
C1 C2 C6 118.4(8) . .
C2 C3 C4 123.0(10) . .
C2 C3 N2 121.8(8) . .
C4 C3 N2 115.2(7) . .
C5 C4 C3 119.3(8) . .
C4 C5 N1 120.3(9) . .
O3 N2 O2 118.6(13) . .
O3 N2 C3 121.5(9) . .
O2 N2 C3 119.8(8) . .

loop_
_geom_bond_atom_site_label_1
_geom_bond_atom_site_label_2
_geom_bond_distance
_geom_bond_site_symmetry_2
N1 O1 1.297(8) .
N1 C1 1.357(7) .
N1 C5 1.372(7) .
C1 C2 1.383(8) .
C2 C3 1.374(10) .
C2 C6 1.497(7) .
C3 C4 1.377(7) .
C3 N2 1.459(8) .
C4 C5 1.354(8) .
N2 O3 1.226(10) .
N2 O2 1.230(12) .

loop_
_geom_torsion_atom_site_label_1
_geom_torsion_atom_site_label_2
_geom_torsion_atom_site_label_3
_geom_torsion_atom_site_label_4
_geom_torsion
_geom_torsion_site_symmetry_1
_geom_torsion_site_symmetry_2
_geom_torsion_site_symmetry_3
_geom_torsion_site_symmetry_4
O1 N1 C1 C2 -179.2(6) . . . .
C5 N1 C1 C2 0.8(10) . . . .
N1 C1 C2 C3 -2.5(9) . . . .
N1 C1 C2 C6 176.1(7) . . . .
C1 C2 C3 C4 1.7(9) . . . .
C6 C2 C3 C4 -176.9(7) . . . .
C1 C2 C3 N2 -178.4(6) . . . .
C6 C2 C3 N2 3.1(10) . . . .
C2 C3 C4 C5 1.0(10) . . . .
N2 C3 C4 C5 -179.0(6) . . . .
C3 C4 C5 N1 -2.9(10) . . . .
O1 N1 C5 C4 -177.9(6) . . . .
C1 N1 C5 C4 2.1(10) . . . .
C2 C3 N2 O3 -165.7(9) . . . .
C4 C3 N2 O3 14.3(11) . . . .
C2 C3 N2 O2 15.2(11) . . . .
C4 C3 N2 O2 -164.8(9) . . . .
